data_7117656
loop_
_publ_author_name
'Sisi Wang'
'Hui Liu'
'John Mack'
'Jiangwei Tian'
'Bin Zou'
'Hua Lu'
'Zhifang Li'
'Jianxiong Jiang'
'Zhen Shen'

_publ_section_title
;
 A BODIPY-based 'turn-on' fluorescent probe for hypoxic cell imaging
;
_journal_name_full Chem.Commun.
_journal_page_first 13389
_journal_paper_doi 10.1039/C5cc05139H
_journal_volume 51
_journal_year 2015
_chemical_formula_sum 'C27 H26 B Cl2 F2 N3'
_chemical_formula_weight 512.22
_chemical_name_systematic
; 
 ? 
;
_space_group_IT_number 14
_symmetry_cell_setting monoclinic
_symmetry_space_group_name_Hall '-P 2ybc'
_symmetry_space_group_name_H-M 'P 1 21/c 1'
_atom_sites_solution_hydrogens geom
_atom_sites_solution_primary direct
_atom_sites_solution_secondary difmap
_audit_creation_method SHELXL-97
_audit_update_record
;
2015-06-09 deposited with the CCDC.
2015-07-13 downloaded from the CCDC.
;
_cell_angle_alpha 90.00
_cell_angle_beta 101.007(4)
_cell_angle_gamma 90.00
_cell_formula_units_Z 4
_cell_length_a 19.318(4)
_cell_length_b 7.0637(14)
_cell_length_c 19.042(4)
_cell_measurement_temperature 296(2)
_cell_volume 2550.6(9)
_computing_structure_refinement 'SHELXL-97 (Sheldrick, 1997)'
_computing_structure_solution 'SHELXS-97 (Sheldrick, 1990)'
_diffrn_ambient_temperature 296(2)
_diffrn_measured_fraction_theta_full 0.994
_diffrn_measured_fraction_theta_max 0.994
_diffrn_measurement_device_type 'Bruker APEX-II CCD'
_diffrn_radiation_monochromator graphite
_diffrn_radiation_source 'fine-focus sealed tube'
_diffrn_radiation_type MoK\a
_diffrn_radiation_wavelength 0.71073
_diffrn_reflns_av_R_equivalents 0.0480
_diffrn_reflns_av_sigmaI/netI 0.0580
_diffrn_reflns_limit_h_max 23
_diffrn_reflns_limit_h_min -23
_diffrn_reflns_limit_k_max 8
_diffrn_reflns_limit_k_min -8
_diffrn_reflns_limit_l_max 22
_diffrn_reflns_limit_l_min -22
_diffrn_reflns_number 13799
_diffrn_reflns_theta_full 25.20
_diffrn_reflns_theta_max 25.20
_diffrn_reflns_theta_min 2.15
_exptl_absorpt_coefficient_mu 0.290
_exptl_crystal_colour purple
_exptl_crystal_density_diffrn 1.334
_exptl_crystal_density_method 'not measured'
_exptl_crystal_description culumn
_exptl_crystal_F_000 1064
_exptl_crystal_size_max 0.15
_exptl_crystal_size_mid 0.16
_exptl_crystal_size_min 0.12
_refine_diff_density_max 0.530
_refine_diff_density_min -0.770
_refine_diff_density_rms 0.085
_refine_ls_extinction_method none
_refine_ls_goodness_of_fit_ref 1.074
_refine_ls_hydrogen_treatment mixed
_refine_ls_matrix_type full
_refine_ls_number_parameters 319
_refine_ls_number_reflns 4583
_refine_ls_number_restraints 0
_refine_ls_restrained_S_all 1.074
_refine_ls_R_factor_all 0.1362
_refine_ls_R_factor_gt 0.0890
_refine_ls_shift/su_max 0.000
_refine_ls_shift/su_mean 0.000
_refine_ls_structure_factor_coef Fsqd
_refine_ls_weighting_details 'calc w=1/[\s^2^(Fo^2^)+(0.2000P)^2^+0.0000P] where P=(Fo^2^+2Fc^2^)/3'
_refine_ls_weighting_scheme calc
_refine_ls_wR_factor_gt 0.2616
_refine_ls_wR_factor_ref 0.3108
_reflns_number_gt 2695
_reflns_number_total 4583
_reflns_threshold_expression >2sigma(I)
_cod_data_source_file c5cc05139h2.cif
_cod_data_source_block 20150506b
_cod_original_sg_symbol_H-M 'P2(1)/c  '
_cod_database_code 7117656

loop_
_symmetry_equiv_pos_as_xyz
'x, y, z'
'-x, y+1/2, -z+1/2'
'-x, -y, -z'
'x, -y-1/2, z-1/2'

loop_
_atom_site_label
_atom_site_type_symbol
_atom_site_fract_x
_atom_site_fract_y
_atom_site_fract_z
_atom_site_U_iso_or_equiv
_atom_site_adp_type
_atom_site_occupancy
_atom_site_symmetry_multiplicity
_atom_site_calc_flag
_atom_site_refinement_flags
_atom_site_disorder_assembly
_atom_site_disorder_group
B1 B 0.3190(3) 0.3212(7) 1.0087(3) 0.0520(12) Uani 1 1 d . . .
F1 F 0.38892(13) 0.3737(4) 1.02250(18) 0.0887(11) Uani 1 1 d . . .
F2 F 0.3043(2) 0.2227(4) 1.06658(14) 0.0925(11) Uani 1 1 d . . .
C12 C 0.22072(19) 0.5331(6) 0.93477(19) 0.0432(9) Uani 1 1 d . . .
C8 C 0.3185(2) 0.6608(6) 1.1104(2) 0.0494(10) Uani 1 1 d . . .
H8 H 0.3483 0.5597 1.1260 0.059 Uiso 1 1 calc R . .
C9 C 0.27035(19) 0.6447(6) 1.0418(2) 0.0459(10) Uani 1 1 d . . .
C7 C 0.3218(2) 0.8114(6) 1.1513(2) 0.0481(10) Uani 1 1 d . . .
H7 H 0.2899 0.9076 1.1349 0.058 Uiso 1 1 calc R . .
C6 C 0.4205(2) 0.7200(7) 1.2506(2) 0.0580(12) Uani 1 1 d . . .
H6 H 0.4259 0.6061 1.2277 0.070 Uiso 1 1 calc R . .
C10 C 0.2187(2) 0.7744(6) 1.0108(2) 0.0503(10) Uani 1 1 d . . .
H10 H 0.2077 0.8867 1.0316 0.060 Uiso 1 1 calc R . .
C5 C 0.3694(2) 0.8466(7) 1.2195(2) 0.0530(11) Uani 1 1 d . . .
C11 C 0.1872(2) 0.7087(6) 0.94473(19) 0.0466(10) Uani 1 1 d . . .
C13 C 0.1285(2) 0.8074(7) 0.8954(2) 0.0596(12) Uani 1 1 d . . .
H13A H 0.0878 0.7265 0.8861 0.089 Uiso 1 1 calc R . .
H13B H 0.1432 0.8365 0.8513 0.089 Uiso 1 1 calc R . .
H13C H 0.1168 0.9224 0.9174 0.089 Uiso 1 1 calc R . .
C1 C 0.4645(2) 0.7611(9) 1.3160(2) 0.0692(15) Uani 1 1 d . . .
C4 C 0.3634(3) 1.0174(8) 1.2544(3) 0.0672(13) Uani 1 1 d . . .
H4 H 0.3300 1.1062 1.2341 0.081 Uiso 1 1 calc R . .
C2 C 0.4564(3) 0.9314(9) 1.3487(3) 0.0776(16) Uani 1 1 d . . .
H2 H 0.4858 0.9608 1.3919 0.093 Uiso 1 1 calc R . .
C3 C 0.4073(3) 1.0549(10) 1.3192(3) 0.0837(17) Uani 1 1 d . . .
H3 H 0.4023 1.1683 1.3426 0.100 Uiso 1 1 calc R . .
N3 N 0.30292(16) 0.2008(5) 0.94100(17) 0.0452(8) Uani 1 1 d . . .
C16 C 0.15791(19) 0.4473(6) 0.8124(2) 0.0456(9) Uani 1 1 d . . .
C14 C 0.21198(18) 0.4056(6) 0.87736(19) 0.0438(10) Uani 1 1 d . . .
C15 C 0.25217(19) 0.2437(6) 0.87922(19) 0.0433(9) Uani 1 1 d . . .
C21 C 0.1756(2) 0.5554(6) 0.7580(2) 0.0528(10) Uani 1 1 d . . .
H21 H 0.2210 0.6041 0.7625 0.063 Uiso 1 1 calc R . .
C20 C 0.1263(3) 0.5908(7) 0.6976(2) 0.0630(12) Uani 1 1 d . . .
H20 H 0.1382 0.6635 0.6610 0.076 Uiso 1 1 calc R . .
C19 C 0.0594(3) 0.5195(8) 0.6909(3) 0.0689(14) Uani 1 1 d . . .
H19 H 0.0262 0.5436 0.6496 0.083 Uiso 1 1 calc R . .
C17 C 0.0908(2) 0.3779(7) 0.8052(2) 0.0604(12) Uani 1 1 d . . .
H17 H 0.0783 0.3057 0.8416 0.072 Uiso 1 1 calc R . .
C18 C 0.0414(2) 0.4149(8) 0.7436(3) 0.0692(14) Uani 1 1 d . . .
H18 H -0.0041 0.3673 0.7388 0.083 Uiso 1 1 calc R . .
C24 C 0.3350(2) 0.0387(6) 0.9278(2) 0.0512(10) Uani 1 1 d . . .
C22 C 0.2557(2) 0.0999(6) 0.8283(2) 0.0499(10) Uani 1 1 d . . .
C25 C 0.2144(3) 0.0793(7) 0.7527(2) 0.0628(12) Uani 1 1 d . . .
H25A H 0.2346 -0.0201 0.7288 0.094 Uiso 1 1 calc R . .
H25B H 0.2161 0.1961 0.7273 0.094 Uiso 1 1 calc R . .
H25C H 0.1662 0.0487 0.7541 0.094 Uiso 1 1 calc R . .
C26 C 0.3932(2) -0.0514(7) 0.9791(3) 0.0655(13) Uani 1 1 d . . .
H26A H 0.4351 0.0239 0.9829 0.098 Uiso 1 1 calc R . .
H26B H 0.4019 -0.1758 0.9624 0.098 Uiso 1 1 calc R . .
H26C H 0.3802 -0.0607 1.0252 0.098 Uiso 1 1 calc R . .
C23 C 0.3064(2) -0.0253(7) 0.8597(2) 0.0556(11) Uani 1 1 d . . .
H23 H 0.3195 -0.1353 0.8387 0.067 Uiso 1 1 calc R . .
N2 N 0.27160(15) 0.4984(5) 0.99632(16) 0.0422(8) Uani 1 1 d . . .
N1 N 0.5131(3) 0.6318(9) 1.3475(3) 0.1043(19) Uani 1 1 d . . .
H1A H 0.5392 0.6562 1.3883 0.125 Uiso 1 1 calc R . .
H1B H 0.5175 0.5259 1.3266 0.125 Uiso 1 1 calc R . .
Cl1 Cl 0.05749(16) 0.4763(4) 0.10337(15) 0.1588(11) Uani 1 1 d . . .
Cl2 Cl 0.0720(2) 0.1740(4) 0.00904(14) 0.1869(14) Uani 1 1 d . . .
C27 C 0.1121(5) 0.3563(18) 0.0596(5) 0.166(4) Uani 1 1 d . . .
H27A H 0.1513 0.3068 0.0943 0.200 Uiso 1 1 calc R . .
H27B H 0.1311 0.4436 0.0288 0.200 Uiso 1 1 calc R . .

loop_
_atom_site_aniso_label
_atom_site_aniso_U_11
_atom_site_aniso_U_22
_atom_site_aniso_U_33
_atom_site_aniso_U_23
_atom_site_aniso_U_13
_atom_site_aniso_U_12
B1 0.056(3) 0.044(3) 0.049(3) 0.006(2) -0.009(2) 0.006(2)
F1 0.0518(15) 0.084(2) 0.110(2) -0.0314(18) -0.0350(14) 0.0122(14)
F2 0.172(3) 0.0553(17) 0.0443(15) 0.0123(13) 0.0063(17) 0.0243(19)
C12 0.0405(18) 0.046(2) 0.0382(19) 0.0049(18) -0.0059(15) -0.0033(18)
C8 0.051(2) 0.055(3) 0.038(2) 0.002(2) -0.0041(16) -0.002(2)
C9 0.045(2) 0.048(2) 0.040(2) 0.0009(19) -0.0029(16) -0.0034(18)
C7 0.050(2) 0.052(2) 0.0387(19) 0.0000(19) -0.0008(16) -0.003(2)
C6 0.051(2) 0.078(3) 0.041(2) -0.006(2) 0.0010(18) 0.004(2)
C10 0.054(2) 0.045(2) 0.047(2) -0.0046(19) -0.0029(18) 0.0048(19)
C5 0.048(2) 0.072(3) 0.038(2) -0.004(2) 0.0054(16) -0.010(2)
C11 0.047(2) 0.049(2) 0.039(2) -0.0001(18) -0.0037(16) -0.0020(19)
C13 0.058(2) 0.057(3) 0.055(2) -0.001(2) -0.0114(19) 0.015(2)
C1 0.045(2) 0.110(4) 0.051(2) 0.001(3) 0.0030(19) 0.000(3)
C4 0.066(3) 0.073(3) 0.060(3) -0.020(3) 0.005(2) -0.006(2)
C2 0.064(3) 0.110(5) 0.054(3) -0.032(3) 0.000(2) -0.006(3)
C3 0.077(3) 0.098(4) 0.071(3) -0.035(3) 0.004(3) -0.010(3)
N3 0.0404(16) 0.046(2) 0.0446(17) 0.0018(15) -0.0021(13) 0.0021(15)
C16 0.045(2) 0.041(2) 0.044(2) -0.0032(18) -0.0082(16) 0.0005(18)
C14 0.0405(19) 0.049(2) 0.0379(19) 0.0036(18) -0.0027(15) -0.0058(18)
C15 0.0416(18) 0.043(2) 0.042(2) 0.0037(18) -0.0020(15) -0.0019(18)
C21 0.054(2) 0.051(3) 0.049(2) 0.002(2) -0.0001(18) 0.001(2)
C20 0.078(3) 0.062(3) 0.045(2) 0.008(2) 0.002(2) 0.018(3)
C19 0.066(3) 0.075(3) 0.053(3) -0.005(3) -0.021(2) 0.020(3)
C17 0.051(2) 0.072(3) 0.054(2) 0.002(2) -0.0031(18) -0.009(2)
C18 0.049(2) 0.080(4) 0.068(3) 0.001(3) -0.015(2) 0.000(2)
C24 0.046(2) 0.049(3) 0.056(2) 0.004(2) 0.0029(18) 0.002(2)
C22 0.051(2) 0.051(3) 0.045(2) -0.005(2) 0.0035(17) -0.005(2)
C25 0.069(3) 0.063(3) 0.049(2) -0.010(2) -0.006(2) -0.002(2)
C26 0.059(3) 0.064(3) 0.068(3) 0.003(2) -0.002(2) 0.019(2)
C23 0.056(2) 0.050(3) 0.058(3) -0.008(2) 0.006(2) 0.005(2)
N2 0.0397(16) 0.0416(18) 0.0392(16) 0.0007(15) -0.0076(13) -0.0015(14)
N1 0.089(3) 0.141(5) 0.069(3) -0.017(3) -0.021(2) 0.035(3)
Cl1 0.176(2) 0.142(2) 0.153(2) -0.0510(17) 0.0162(18) 0.0077(17)
Cl2 0.315(4) 0.137(2) 0.1090(17) -0.0246(16) 0.039(2) 0.049(2)
C27 0.140(7) 0.240(13) 0.125(7) 0.004(8) 0.040(6) -0.069(8)

loop_
_atom_type_symbol
_atom_type_description
_atom_type_scat_dispersion_real
_atom_type_scat_dispersion_imag
_atom_type_scat_source
C C 0.0033 0.0016 'International Tables Vol C Tables 4.2.6.8 and 6.1.1.4'
H H 0.0000 0.0000 'International Tables Vol C Tables 4.2.6.8 and 6.1.1.4'
B B 0.0013 0.0007 'International Tables Vol C Tables 4.2.6.8 and 6.1.1.4'
N N 0.0061 0.0033 'International Tables Vol C Tables 4.2.6.8 and 6.1.1.4'
F F 0.0171 0.0103 'International Tables Vol C Tables 4.2.6.8 and 6.1.1.4'
Cl Cl 0.1484 0.1585 'International Tables Vol C Tables 4.2.6.8 and 6.1.1.4'

loop_
_geom_angle_atom_site_label_1
_geom_angle_atom_site_label_2
_geom_angle_atom_site_label_3
_geom_angle
_geom_angle_site_symmetry_1
_geom_angle_site_symmetry_3
F1 B1 F2 109.1(4) . .
F1 B1 N3 110.2(4) . .
F2 B1 N3 110.8(4) . .
F1 B1 N2 110.1(4) . .
F2 B1 N2 109.0(4) . .
N3 B1 N2 107.7(3) . .
N2 C12 C14 120.1(4) . .
N2 C12 C11 107.7(3) . .
C14 C12 C11 132.1(3) . .
C7 C8 C9 123.1(4) . .
N2 C9 C10 109.2(3) . .
N2 C9 C8 123.2(4) . .
C10 C9 C8 127.5(4) . .
C8 C7 C5 128.0(4) . .
C5 C6 C1 120.8(5) . .
C11 C10 C9 108.8(4) . .
C6 C5 C4 118.3(4) . .
C6 C5 C7 123.3(4) . .
C4 C5 C7 118.4(4) . .
C10 C11 C12 106.4(3) . .
C10 C11 C13 124.7(4) . .
C12 C11 C13 129.0(4) . .
N1 C1 C2 120.9(5) . .
N1 C1 C6 120.2(5) . .
C2 C1 C6 118.8(5) . .
C3 C4 C5 120.0(5) . .
C3 C2 C1 121.0(5) . .
C2 C3 C4 121.1(5) . .
C24 N3 C15 107.4(3) . .
C24 N3 B1 127.1(3) . .
C15 N3 B1 125.5(3) . .
C17 C16 C21 119.2(4) . .
C17 C16 C14 121.0(4) . .
C21 C16 C14 119.8(3) . .
C15 C14 C12 122.0(3) . .
C15 C14 C16 119.2(3) . .
C12 C14 C16 118.8(3) . .
C14 C15 N3 119.8(3) . .
C14 C15 C22 132.7(3) . .
N3 C15 C22 107.4(3) . .
C20 C21 C16 119.9(4) . .
C19 C20 C21 120.3(5) . .
C18 C19 C20 120.4(4) . .
C16 C17 C18 120.2(4) . .
C19 C18 C17 120.0(4) . .
N3 C24 C23 109.6(4) . .
N3 C24 C26 124.0(4) . .
C23 C24 C26 126.3(4) . .
C23 C22 C15 106.8(3) . .
C23 C22 C25 123.8(4) . .
C15 C22 C25 129.4(4) . .
C22 C23 C24 108.8(4) . .
C9 N2 C12 107.9(3) . .
C9 N2 B1 127.3(3) . .
C12 N2 B1 124.8(3) . .
Cl1 C27 Cl2 113.4(5) . .

loop_
_geom_bond_atom_site_label_1
_geom_bond_atom_site_label_2
_geom_bond_distance
_geom_bond_site_symmetry_2
B1 F1 1.377(6) .
B1 F2 1.379(6) .
B1 N3 1.525(6) .
B1 N2 1.542(6) .
C12 N2 1.400(4) .
C12 C14 1.401(6) .
C12 C11 1.429(6) .
C8 C7 1.313(6) .
C8 C9 1.456(5) .
C9 N2 1.351(5) .
C9 C10 1.399(6) .
C7 C5 1.461(5) .
C6 C5 1.380(6) .
C6 C1 1.398(6) .
C10 C11 1.370(5) .
C5 C4 1.393(7) .
C11 C13 1.498(5) .
C1 N1 1.364(7) .
C1 C2 1.376(8) .
C4 C3 1.382(7) .
C2 C3 1.332(8) .
N3 C24 1.348(5) .
N3 C15 1.413(4) .
C16 C17 1.367(6) .
C16 C21 1.381(6) .
C16 C14 1.488(5) .
C14 C15 1.379(6) .
C15 C22 1.415(6) .
C21 C20 1.370(6) .
C20 C19 1.369(7) .
C19 C18 1.345(8) .
C17 C18 1.388(6) .
C24 C23 1.385(6) .
C24 C26 1.483(6) .
C22 C23 1.370(6) .
C22 C25 1.514(6) .
Cl1 C27 1.692(12) .
Cl2 C27 1.703(11) .
